data_7222351
loop_
_publ_author_name
'Alen, Jo'
'Van Meervelt, Luc'
'Dehaen, Wim'
'Dobrza\'nska, Liliana'

_publ_section_title
;
 Solvent diffusion through a non-porous crystal &#x2018;caught in the
 act&#x2019; and related single-crystal-to-single-crystal transformations
 in a cationic dinuclear Ag(i) complex
;
_journal_issue 46
_journal_name_full CrystEngComm
_journal_page_first 8957
_journal_paper_doi 10.1039/C5CE01348H
_journal_volume 17
_journal_year 2015
_chemical_formula_moiety 'C34 H40 Ag2 N8, 2(B F4), C2 H6 O'
_chemical_formula_sum 'C36 H46 Ag2 B2 F8 N8 O'
_chemical_formula_weight 996.17
_chemical_name_common work
_chemical_name_systematic
;
 ?
;
_space_group_IT_number 2
_symmetry_cell_setting triclinic
_symmetry_space_group_name_Hall '-P 1'
_symmetry_space_group_name_H-M 'P -1'
_atom_sites_solution_hydrogens geom
_atom_sites_solution_primary direct
_atom_sites_solution_secondary difmap
_audit_creation_method SHELXL-97
_audit_update_record
;
2015-07-08 deposited with the CCDC.
2015-09-07 downloaded from the CCDC.
;
_cell_angle_alpha 109.722(5)
_cell_angle_beta 96.569(4)
_cell_angle_gamma 101.580(4)
_cell_formula_units_Z 2
_cell_length_a 9.8865(5)
_cell_length_b 14.2717(8)
_cell_length_c 15.4908(8)
_cell_measurement_temperature 100(2)
_cell_volume 1975.9(2)
_computing_cell_refinement
;
CrysAlisPro, Agilent Technologies,
Version 1.171.35.21 (release 20-01-2012 CrysAlis171 .NET)
(compiled Jan 23 2012,18:06:46)
;
_computing_data_collection
;
CrysAlisPro, Agilent Technologies,
Version 1.171.35.21 (release 20-01-2012 CrysAlis171 .NET)
(compiled Jan 23 2012,18:06:46)
;
_computing_data_reduction
;
CrysAlisPro, Agilent Technologies,
Version 1.171.35.21 (release 20-01-2012 CrysAlis171 .NET)
(compiled Jan 23 2012,18:06:46)
;
_computing_molecular_graphics 'Mercury (Macrae et al., 2008)'
_computing_structure_refinement 'SHELXL-97 (Sheldrick, 2008)'
_computing_structure_solution 'SHELXS-97 (Sheldrick, 2008)'
_diffrn_ambient_temperature 100(2)
_diffrn_measured_fraction_theta_full 0.983
_diffrn_measured_fraction_theta_max 0.870
_diffrn_measurement_device_type 'Bruker APEX CCD area-detector'
_diffrn_measurement_method \w
_diffrn_radiation_monochromator graphite
_diffrn_radiation_source 'fine-focus sealed tube'
_diffrn_radiation_type MoK\a
_diffrn_radiation_wavelength 0.71073
_diffrn_reflns_av_R_equivalents 0.0347
_diffrn_reflns_av_sigmaI/netI 0.0481
_diffrn_reflns_limit_h_max 12
_diffrn_reflns_limit_h_min -13
_diffrn_reflns_limit_k_max 19
_diffrn_reflns_limit_k_min -19
_diffrn_reflns_limit_l_max 21
_diffrn_reflns_limit_l_min -21
_diffrn_reflns_number 25028
_diffrn_reflns_theta_full 25.50
_diffrn_reflns_theta_max 29.17
_diffrn_reflns_theta_min 2.48
_exptl_absorpt_coefficient_mu 1.071
_exptl_absorpt_correction_T_max 0.8389
_exptl_absorpt_correction_T_min 0.7908
_exptl_absorpt_correction_type multi-scan
_exptl_absorpt_process_details
;
CrysAlisPro, Agilent Technologies,Version 1.171.35.21 
(release 20-01-2012 CrysAlis171 .NET)(compiled Jan 23 2012,18:06:46).
Empirical absorption correction using spherical harmonics,
implemented in SCALE3 ABSPACK scaling algorithm.
;
_exptl_crystal_colour colorless
_exptl_crystal_density_diffrn 1.674
_exptl_crystal_density_method 'not measured'
_exptl_crystal_description block
_exptl_crystal_F_000 1004
_exptl_crystal_size_max 0.21
_exptl_crystal_size_mid 0.18
_exptl_crystal_size_min 0.14
_refine_diff_density_max 3.475
_refine_diff_density_min -1.367
_refine_diff_density_rms 0.164
_refine_ls_extinction_method none
_refine_ls_goodness_of_fit_ref 1.092
_refine_ls_hydrogen_treatment mixed
_refine_ls_matrix_type full
_refine_ls_number_parameters 544
_refine_ls_number_reflns 9305
_refine_ls_number_restraints 2
_refine_ls_restrained_S_all 1.092
_refine_ls_R_factor_all 0.0882
_refine_ls_R_factor_gt 0.0662
_refine_ls_shift/su_max 0.020
_refine_ls_shift/su_mean 0.000
_refine_ls_structure_factor_coef Fsqd
_refine_ls_weighting_details 'calc w=1/[\s^2^(Fo^2^)+(0.0898P)^2^+13.0466P] where P=(Fo^2^+2Fc^2^)/3'
_refine_ls_weighting_scheme calc
_refine_ls_wR_factor_gt 0.1768
_refine_ls_wR_factor_ref 0.1919
_reflns_number_gt 7264
_reflns_number_total 9305
_reflns_threshold_expression >2sigma(I)
_cod_data_source_file c5ce01348h2.cif
_cod_data_source_block 4b
_cod_depositor_comments 'Adding full bibliography for 7222347--7222352.cif.'
_cod_original_cell_volume 1975.91(18)
_cod_original_sg_symbol_H-M P-1
_cod_database_code 7222351

loop_
_symmetry_equiv_pos_as_xyz
'x, y, z'
'-x, -y, -z'

loop_
_atom_site_label
_atom_site_type_symbol
_atom_site_fract_x
_atom_site_fract_y
_atom_site_fract_z
_atom_site_U_iso_or_equiv
_atom_site_adp_type
_atom_site_occupancy
_atom_site_symmetry_multiplicity
_atom_site_calc_flag
_atom_site_refinement_flags
_atom_site_disorder_assembly
_atom_site_disorder_group
Ag1 Ag 0.51169(5) 0.88469(4) 0.15303(3) 0.02489(14) Uani 1 1 d . . .
N1 N 0.5869(6) 0.7897(4) 0.0439(4) 0.0243(11) Uani 1 1 d . . .
H54 H 0.863(3) 1.099(6) 0.2145(19) 0.029 Uiso 1 1 d D . .
Ag2 Ag 0.46681(5) 0.52773(4) 0.37477(3) 0.02373(14) Uani 1 1 d . . .
C2 C 0.6662(7) 0.7273(5) 0.0495(4) 0.0227(12) Uani 1 1 d . . .
H2 H 0.6963 0.7162 0.1049 0.027 Uiso 1 1 calc R . .
N3 N 0.6993(6) 0.6811(4) -0.0341(4) 0.0230(11) Uani 1 1 d . . .
C4 C 0.6355(7) 0.7153(5) -0.0978(4) 0.0264(13) Uani 1 1 d . . .
H4 H 0.6381 0.6956 -0.1625 0.032 Uiso 1 1 calc R . .
C5 C 0.5678(7) 0.7838(5) -0.0472(5) 0.0272(13) Uani 1 1 d . . .
H5 H 0.5155 0.8215 -0.0716 0.033 Uiso 1 1 calc R . .
C6 C 0.7878(7) 0.6075(5) -0.0573(4) 0.0237(12) Uani 1 1 d . . .
H6A H 0.8606 0.6320 -0.0892 0.028 Uiso 1 1 calc R . .
H6B H 0.7283 0.5398 -0.1014 0.028 Uiso 1 1 calc R . .
C7 C 0.8591(7) 0.5942(5) 0.0278(4) 0.0223(12) Uani 1 1 d . . .
C8 C 0.8055(7) 0.5061(5) 0.0475(4) 0.0220(12) Uani 1 1 d . . .
C9 C 0.8811(7) 0.4920(5) 0.1236(4) 0.0243(13) Uani 1 1 d . . .
C10 C 1.0003(7) 0.5657(5) 0.1805(5) 0.0261(13) Uani 1 1 d . . .
C11 C 1.0476(7) 0.6551(6) 0.1614(5) 0.0289(14) Uani 1 1 d . . .
H11 H 1.1279 0.7067 0.2015 0.035 Uiso 1 1 calc R . .
C12 C 0.9794(7) 0.6693(5) 0.0851(5) 0.0253(13) Uani 1 1 d . . .
C13 C 0.6711(7) 0.4283(5) -0.0110(5) 0.0289(14) Uani 1 1 d . . .
H13A H 0.6098 0.4629 -0.0364 0.043 Uiso 1 1 calc R . .
H13B H 0.6229 0.3965 0.0278 0.043 Uiso 1 1 calc R . .
H13C H 0.6932 0.3751 -0.0626 0.043 Uiso 1 1 calc R . .
C14 C 1.0828(8) 0.5554(6) 0.2645(5) 0.0338(15) Uani 1 1 d . . .
H14A H 1.1308 0.5005 0.2428 0.051 Uiso 1 1 calc R . .
H14B H 1.0181 0.5385 0.3036 0.051 Uiso 1 1 calc R . .
H14C H 1.1527 0.6206 0.3011 0.051 Uiso 1 1 calc R . .
C15 C 1.0361(8) 0.7672(5) 0.0683(5) 0.0325(15) Uani 1 1 d . . .
H15A H 0.9661 0.8077 0.0750 0.049 Uiso 1 1 calc R . .
H15B H 1.0558 0.7495 0.0050 0.049 Uiso 1 1 calc R . .
H15C H 1.1231 0.8076 0.1140 0.049 Uiso 1 1 calc R . .
C16 C 0.8359(7) 0.3925(5) 0.1386(5) 0.0259(13) Uani 1 1 d . . .
H16A H 0.7875 0.3375 0.0778 0.031 Uiso 1 1 calc R . .
H16B H 0.9209 0.3740 0.1610 0.031 Uiso 1 1 calc R . .
N17 N 0.7408(6) 0.3959(4) 0.2066(4) 0.0248(11) Uani 1 1 d . . .
C18 C 0.6731(7) 0.4686(5) 0.2404(4) 0.0233(12) Uani 1 1 d . . .
H18 H 0.6801 0.5282 0.2249 0.028 Uiso 1 1 calc R . .
N19 N 0.5948(6) 0.4462(4) 0.2986(4) 0.0227(10) Uani 1 1 d . . .
C20 C 0.6108(7) 0.3515(5) 0.2981(4) 0.0244(13) Uani 1 1 d . . .
H20 H 0.5658 0.3143 0.3321 0.029 Uiso 1 1 calc R . .
C21 C 0.7015(7) 0.3206(5) 0.2409(4) 0.0235(12) Uani 1 1 d . . .
H21 H 0.7314 0.2588 0.2277 0.028 Uiso 1 1 calc R . .
N22 N 0.3304(6) 0.5955(4) 0.4550(4) 0.0248(11) Uani 1 1 d . . .
C23 C 0.3199(7) 0.6915(5) 0.4825(4) 0.0204(12) Uani 1 1 d . . .
H23 H 0.3796 0.7458 0.4718 0.024 Uiso 1 1 calc R . .
N24 N 0.2118(6) 0.7014(4) 0.5281(4) 0.0228(11) Uani 1 1 d . . .
C25 C 0.1489(7) 0.6064(5) 0.5277(4) 0.0237(12) Uani 1 1 d . . .
H25 H 0.0699 0.5897 0.5543 0.028 Uiso 1 1 calc R . .
C26 C 0.2226(7) 0.5406(5) 0.4813(5) 0.0245(13) Uani 1 1 d . . .
H26 H 0.2028 0.4689 0.4692 0.029 Uiso 1 1 calc R . .
C27 C 0.1693(7) 0.7977(5) 0.5711(4) 0.0219(12) Uani 1 1 d . . .
H27A H 0.2517 0.8511 0.6150 0.026 Uiso 1 1 calc R . .
H27B H 0.0963 0.7853 0.6076 0.026 Uiso 1 1 calc R . .
C28 C 0.1114(6) 0.8377(5) 0.4982(4) 0.0196(11) Uani 1 1 d . . .
C29 C 0.1902(6) 0.9267(4) 0.4904(4) 0.0199(11) Uani 1 1 d . . .
C30 C 0.1354(6) 0.9651(5) 0.4256(4) 0.0204(12) Uani 1 1 d . . .
C31 C 0.0041(7) 0.9108(5) 0.3646(4) 0.0220(12) Uani 1 1 d . . .
C32 C -0.0714(7) 0.8228(5) 0.3737(4) 0.0240(12) Uani 1 1 d . . .
H32 H -0.1601 0.7864 0.3333 0.029 Uiso 1 1 calc R . .
C33 C -0.0207(6) 0.7859(5) 0.4409(4) 0.0209(12) Uani 1 1 d . . .
C34 C 0.3332(7) 0.9841(5) 0.5529(5) 0.0262(13) Uani 1 1 d . . .
H34A H 0.3887 1.0242 0.5227 0.039 Uiso 1 1 calc R . .
H34B H 0.3825 0.9347 0.5636 0.039 Uiso 1 1 calc R . .
H34C H 0.3211 1.0306 0.6130 0.039 Uiso 1 1 calc R . .
C35 C -0.0566(8) 0.9476(5) 0.2919(5) 0.0284(14) Uani 1 1 d . . .
H35A H -0.1417 0.8959 0.2519 0.043 Uiso 1 1 calc R . .
H35B H 0.0129 0.9584 0.2536 0.043 Uiso 1 1 calc R . .
H35C H -0.0805 1.0126 0.3230 0.043 Uiso 1 1 calc R . .
C36 C -0.1148(7) 0.6944(5) 0.4514(5) 0.0256(13) Uani 1 1 d . . .
H36A H -0.0772 0.6341 0.4278 0.038 Uiso 1 1 calc R . .
H36B H -0.2100 0.6800 0.4157 0.038 Uiso 1 1 calc R . .
H36C H -0.1184 0.7098 0.5176 0.038 Uiso 1 1 calc R . .
C37 C 0.2100(7) 1.0665(5) 0.4214(4) 0.0226(12) Uani 1 1 d . . .
H37A H 0.1388 1.1004 0.4043 0.027 Uiso 1 1 calc R . .
H37B H 0.2657 1.1120 0.4843 0.027 Uiso 1 1 calc R . .
N38 N 0.3046(5) 1.0544(4) 0.3534(4) 0.0201(10) Uani 1 1 d . . .
C39 C 0.3395(7) 0.9680(5) 0.3040(4) 0.0222(12) Uani 1 1 d . . .
H39 H 0.3066 0.9027 0.3081 0.027 Uiso 1 1 calc R . .
N40 N 0.4263(6) 0.9866(4) 0.2486(4) 0.0240(11) Uani 1 1 d . . .
C41 C 0.4461(8) 1.0902(5) 0.2643(5) 0.0301(15) Uani 1 1 d . . .
H41 H 0.5032 1.1263 0.2344 0.036 Uiso 1 1 calc R . .
C42 C 0.3717(7) 1.1327(5) 0.3290(5) 0.0281(14) Uani 1 1 d . . .
H42 H 0.3672 1.2024 0.3524 0.034 Uiso 1 1 calc R . .
B43 B 0.5055(8) 0.7213(5) 0.2827(6) 0.0266(15) Uani 1 1 d . . .
F44 F 0.6087(5) 0.7689(4) 0.2478(3) 0.0404(10) Uani 1 1 d . . .
F45 F 0.5594(4) 0.7425(3) 0.3774(3) 0.0342(9) Uani 1 1 d . . .
F46 F 0.4714(6) 0.6143(3) 0.2352(3) 0.0433(11) Uani 1 1 d . . .
F47 F 0.3884(5) 0.7560(3) 0.2755(4) 0.0458(12) Uani 1 1 d . . .
B49 B 1.1042(8) 1.2703(6) 0.2670(6) 0.0275(15) Uani 1 1 d . . .
F50 F 1.0643(5) 1.1757(3) 0.2777(3) 0.0355(9) Uani 1 1 d . . .
F51 F 1.0757(5) 1.2545(3) 0.1720(3) 0.0370(10) Uani 1 1 d . . .
F52 F 1.2453(4) 1.3158(3) 0.3058(3) 0.0373(10) Uani 1 1 d . . .
F53 F 1.0242(4) 1.3338(3) 0.3136(3) 0.0346(9) Uani 1 1 d . . .
O54 O 0.7740(7) 1.0851(4) 0.1727(4) 0.0436(13) Uani 1 1 d D . .
C55 C 0.756(2) 1.0655(14) 0.0759(12) 0.036(4) Uani 0.50(3) 1 d P A 1
H55A H 0.7683 1.1318 0.0667 0.044 Uiso 0.50(3) 1 calc PR A 1
H55B H 0.6583 1.0242 0.0454 0.044 Uiso 0.50(3) 1 calc PR A 1
C55A C 0.814(2) 1.0406(14) 0.0819(13) 0.039(5) Uani 0.50(3) 1 d P A 2
H55C H 0.9083 1.0795 0.0815 0.047 Uiso 0.50(3) 1 calc PRD A 2
H55D H 0.8145 0.9678 0.0685 0.047 Uiso 0.50(3) 1 calc PR A 2
C56 C 0.8550(18) 1.0103(13) 0.0300(14) 0.049(6) Uani 0.50(3) 1 d P A 1
H56A H 0.9519 1.0504 0.0600 0.074 Uiso 0.50(3) 1 calc PR A 1
H56B H 0.8391 1.0009 -0.0364 0.074 Uiso 0.50(3) 1 calc PR A 1
H56C H 0.8397 0.9428 0.0358 0.074 Uiso 0.50(3) 1 calc PR A 1
C56A C 0.707(2) 1.0480(15) 0.0123(17) 0.056(7) Uani 0.50(3) 1 d P A 2
H56D H 0.6936 1.1179 0.0333 0.084 Uiso 0.50(3) 1 calc PR A 2
H56E H 0.6173 0.9987 0.0048 0.084 Uiso 0.50(3) 1 calc PR A 2
H56F H 0.7374 1.0323 -0.0478 0.084 Uiso 0.50(3) 1 calc PR A 2

loop_
_atom_site_aniso_label
_atom_site_aniso_U_11
_atom_site_aniso_U_22
_atom_site_aniso_U_33
_atom_site_aniso_U_23
_atom_site_aniso_U_13
_atom_site_aniso_U_12
Ag1 0.0276(3) 0.0264(3) 0.0233(2) 0.00720(19) 0.01148(19) 0.0124(2)
N1 0.026(3) 0.025(3) 0.024(3) 0.007(2) 0.009(2) 0.009(2)
Ag2 0.0241(3) 0.0228(2) 0.0266(3) 0.00708(19) 0.01134(19) 0.01086(19)
C2 0.021(3) 0.026(3) 0.020(3) 0.008(2) 0.007(2) 0.005(2)
N3 0.023(3) 0.023(3) 0.022(3) 0.006(2) 0.006(2) 0.008(2)
C4 0.031(4) 0.027(3) 0.020(3) 0.009(3) 0.006(3) 0.007(3)
C5 0.028(3) 0.026(3) 0.029(3) 0.010(3) 0.006(3) 0.010(3)
C6 0.028(3) 0.026(3) 0.021(3) 0.007(2) 0.013(2) 0.015(3)
C7 0.024(3) 0.026(3) 0.022(3) 0.009(2) 0.015(2) 0.012(3)
C8 0.021(3) 0.023(3) 0.021(3) 0.003(2) 0.009(2) 0.009(2)
C9 0.025(3) 0.026(3) 0.024(3) 0.007(3) 0.011(2) 0.011(3)
C10 0.021(3) 0.033(3) 0.025(3) 0.008(3) 0.006(2) 0.012(3)
C11 0.022(3) 0.035(4) 0.025(3) 0.003(3) 0.008(3) 0.010(3)
C12 0.026(3) 0.023(3) 0.026(3) 0.004(2) 0.013(3) 0.008(3)
C13 0.027(3) 0.025(3) 0.033(3) 0.009(3) 0.008(3) 0.005(3)
C14 0.029(4) 0.046(4) 0.024(3) 0.008(3) 0.005(3) 0.014(3)
C15 0.033(4) 0.029(3) 0.034(4) 0.010(3) 0.013(3) 0.005(3)
C16 0.030(3) 0.027(3) 0.027(3) 0.012(3) 0.014(3) 0.015(3)
N17 0.028(3) 0.027(3) 0.023(3) 0.009(2) 0.012(2) 0.013(2)
C18 0.025(3) 0.023(3) 0.028(3) 0.012(3) 0.011(3) 0.011(3)
N19 0.023(3) 0.019(2) 0.028(3) 0.006(2) 0.010(2) 0.011(2)
C20 0.027(3) 0.024(3) 0.023(3) 0.008(2) 0.007(2) 0.010(3)
C21 0.025(3) 0.025(3) 0.024(3) 0.008(2) 0.007(2) 0.013(3)
N22 0.029(3) 0.023(3) 0.024(3) 0.007(2) 0.011(2) 0.010(2)
C23 0.023(3) 0.018(3) 0.021(3) 0.005(2) 0.007(2) 0.007(2)
N24 0.024(3) 0.023(3) 0.025(3) 0.010(2) 0.010(2) 0.010(2)
C25 0.024(3) 0.023(3) 0.027(3) 0.012(3) 0.010(2) 0.006(2)
C26 0.025(3) 0.023(3) 0.029(3) 0.010(3) 0.009(3) 0.009(3)
C27 0.023(3) 0.020(3) 0.023(3) 0.007(2) 0.009(2) 0.007(2)
C28 0.022(3) 0.020(3) 0.020(3) 0.007(2) 0.011(2) 0.011(2)
C29 0.022(3) 0.019(3) 0.022(3) 0.005(2) 0.013(2) 0.011(2)
C30 0.023(3) 0.019(3) 0.022(3) 0.006(2) 0.011(2) 0.011(2)
C31 0.024(3) 0.020(3) 0.022(3) 0.004(2) 0.010(2) 0.011(2)
C32 0.020(3) 0.024(3) 0.027(3) 0.006(2) 0.006(2) 0.008(2)
C33 0.021(3) 0.019(3) 0.024(3) 0.007(2) 0.011(2) 0.007(2)
C34 0.022(3) 0.025(3) 0.032(3) 0.011(3) 0.007(3) 0.005(3)
C35 0.031(4) 0.026(3) 0.030(3) 0.011(3) 0.009(3) 0.009(3)
C36 0.022(3) 0.020(3) 0.036(3) 0.010(3) 0.006(3) 0.007(2)
C37 0.024(3) 0.021(3) 0.025(3) 0.007(2) 0.013(2) 0.008(2)
N38 0.020(3) 0.021(2) 0.022(2) 0.008(2) 0.010(2) 0.009(2)
C39 0.023(3) 0.023(3) 0.024(3) 0.008(2) 0.011(2) 0.010(2)
N40 0.026(3) 0.025(3) 0.027(3) 0.013(2) 0.013(2) 0.009(2)
C41 0.035(4) 0.028(3) 0.038(4) 0.017(3) 0.020(3) 0.016(3)
C42 0.029(3) 0.023(3) 0.040(4) 0.016(3) 0.017(3) 0.013(3)
B43 0.025(4) 0.013(3) 0.042(4) 0.011(3) 0.008(3) 0.004(3)
F44 0.031(2) 0.062(3) 0.037(2) 0.029(2) 0.0098(18) 0.009(2)
F45 0.036(2) 0.042(2) 0.0191(18) 0.0056(17) 0.0111(16) 0.0029(19)
F46 0.064(3) 0.031(2) 0.034(2) 0.0068(18) 0.003(2) 0.022(2)
F47 0.026(2) 0.029(2) 0.083(4) 0.019(2) 0.004(2) 0.0128(18)
B49 0.027(4) 0.027(4) 0.035(4) 0.015(3) 0.013(3) 0.009(3)
F50 0.039(2) 0.032(2) 0.044(2) 0.0213(19) 0.0136(19) 0.0112(18)
F51 0.050(3) 0.037(2) 0.033(2) 0.0173(18) 0.020(2) 0.016(2)
F52 0.028(2) 0.033(2) 0.052(3) 0.014(2) 0.0093(19) 0.0115(18)
F53 0.036(2) 0.035(2) 0.038(2) 0.0107(18) 0.0187(19) 0.0199(19)
O54 0.049(3) 0.040(3) 0.045(3) 0.014(3) 0.017(3) 0.018(3)
C55 0.038(10) 0.038(9) 0.025(9) 0.002(7) -0.006(7) 0.015(8)
C55A 0.040(10) 0.038(9) 0.040(10) 0.009(8) 0.014(8) 0.021(8)
C56 0.037(10) 0.037(9) 0.051(11) -0.013(8) 0.018(8) 0.007(7)
C56A 0.047(12) 0.049(11) 0.061(15) 0.005(9) 0.015(11) 0.010(9)

loop_
_atom_type_symbol
_atom_type_description
_atom_type_scat_dispersion_real
_atom_type_scat_dispersion_imag
_atom_type_scat_source
C C 0.0033 0.0016 'International Tables Vol C Tables 4.2.6.8 and 6.1.1.4'
H H 0.0000 0.0000 'International Tables Vol C Tables 4.2.6.8 and 6.1.1.4'
B B 0.0013 0.0007 'International Tables Vol C Tables 4.2.6.8 and 6.1.1.4'
N N 0.0061 0.0033 'International Tables Vol C Tables 4.2.6.8 and 6.1.1.4'
O O 0.0106 0.0060 'International Tables Vol C Tables 4.2.6.8 and 6.1.1.4'
F F 0.0171 0.0103 'International Tables Vol C Tables 4.2.6.8 and 6.1.1.4'
Ag Ag -0.8971 1.1015 'International Tables Vol C Tables 4.2.6.8 and 6.1.1.4'

loop_
_geom_angle_atom_site_label_1
_geom_angle_atom_site_label_2
_geom_angle_atom_site_label_3
_geom_angle
N40 Ag1 N1 172.4(2)
C2 N1 C5 106.3(5)
C2 N1 Ag1 127.2(4)
C5 N1 Ag1 126.4(4)
N19 Ag2 N22 173.8(2)
N1 C2 N3 111.0(5)
N1 C2 H2 124.5
N3 C2 H2 124.5
C2 N3 C4 107.8(5)
C2 N3 C6 128.1(5)
C4 N3 C6 124.1(5)
C5 C4 N3 105.1(5)
C5 C4 H4 127.5
N3 C4 H4 127.5
C4 C5 N1 109.8(6)
C4 C5 H5 125.1
N1 C5 H5 125.1
N3 C6 C7 112.8(5)
N3 C6 H6A 109.0
C7 C6 H6A 109.0
N3 C6 H6B 109.0
C7 C6 H6B 109.0
H6A C6 H6B 107.8
C12 C7 C8 121.0(6)
C12 C7 C6 119.1(6)
C8 C7 C6 119.9(6)
C7 C8 C9 118.5(6)
C7 C8 C13 120.8(6)
C9 C8 C13 120.7(6)
C10 C9 C8 120.9(6)
C10 C9 C16 119.7(6)
C8 C9 C16 119.3(6)
C9 C10 C11 119.2(6)
C9 C10 C14 122.9(6)
C11 C10 C14 117.9(6)
C12 C11 C10 121.4(6)
C12 C11 H11 119.3
C10 C11 H11 119.3
C11 C12 C7 119.0(6)
C11 C12 C15 118.7(6)
C7 C12 C15 122.3(6)
C8 C13 H13A 109.5
C8 C13 H13B 109.5
H13A C13 H13B 109.5
C8 C13 H13C 109.5
H13A C13 H13C 109.5
H13B C13 H13C 109.5
C10 C14 H14A 109.5
C10 C14 H14B 109.5
H14A C14 H14B 109.5
C10 C14 H14C 109.5
H14A C14 H14C 109.5
H14B C14 H14C 109.5
C12 C15 H15A 109.5
C12 C15 H15B 109.5
H15A C15 H15B 109.5
C12 C15 H15C 109.5
H15A C15 H15C 109.5
H15B C15 H15C 109.5
N17 C16 C9 114.1(5)
N17 C16 H16A 108.7
C9 C16 H16A 108.7
N17 C16 H16B 108.7
C9 C16 H16B 108.7
H16A C16 H16B 107.6
C18 N17 C21 108.3(5)
C18 N17 C16 126.9(5)
C21 N17 C16 124.7(5)
N19 C18 N17 110.8(5)
N19 C18 H18 124.6
N17 C18 H18 124.6
C18 N19 C20 105.7(5)
C18 N19 Ag2 129.8(4)
C20 N19 Ag2 124.5(4)
C21 C20 N19 108.9(6)
C21 C20 H20 125.6
N19 C20 H20 125.6
N17 C21 C20 106.4(5)
N17 C21 H21 126.8
C20 C21 H21 126.8
C23 N22 C26 107.0(5)
C23 N22 Ag2 129.3(4)
C26 N22 Ag2 123.4(4)
N22 C23 N24 110.2(5)
N22 C23 H23 124.9
N24 C23 H23 124.9
C23 N24 C25 107.8(5)
C23 N24 C27 126.1(5)
C25 N24 C27 126.1(5)
C26 C25 N24 106.2(5)
C26 C25 H25 126.9
N24 C25 H25 126.9
C25 C26 N22 108.7(5)
C25 C26 H26 125.7
N22 C26 H26 125.7
N24 C27 C28 112.4(5)
N24 C27 H27A 109.1
C28 C27 H27A 109.1
N24 C27 H27B 109.1
C28 C27 H27B 109.1
H27A C27 H27B 107.9
C33 C28 C29 120.4(5)
C33 C28 C27 119.6(5)
C29 C28 C27 120.0(6)
C30 C29 C28 120.0(6)
C30 C29 C34 119.2(5)
C28 C29 C34 120.8(5)
C29 C30 C31 120.0(6)
C29 C30 C37 121.8(6)
C31 C30 C37 118.2(5)
C32 C31 C30 118.7(6)
C32 C31 C35 119.6(6)
C30 C31 C35 121.7(6)
C31 C32 C33 121.9(6)
C31 C32 H32 119.0
C33 C32 H32 119.0
C28 C33 C32 118.9(6)
C28 C33 C36 122.6(6)
C32 C33 C36 118.5(6)
C29 C34 H34A 109.5
C29 C34 H34B 109.5
H34A C34 H34B 109.5
C29 C34 H34C 109.5
H34A C34 H34C 109.5
H34B C34 H34C 109.5
C31 C35 H35A 109.5
C31 C35 H35B 109.5
H35A C35 H35B 109.5
C31 C35 H35C 109.5
H35A C35 H35C 109.5
H35B C35 H35C 109.5
C33 C36 H36A 109.5
C33 C36 H36B 109.5
H36A C36 H36B 109.5
C33 C36 H36C 109.5
H36A C36 H36C 109.5
H36B C36 H36C 109.5
N38 C37 C30 112.9(5)
N38 C37 H37A 109.0
C30 C37 H37A 109.0
N38 C37 H37B 109.0
C30 C37 H37B 109.0
H37A C37 H37B 107.8
C39 N38 C42 107.9(5)
C39 N38 C37 128.0(5)
C42 N38 C37 124.1(5)
N40 C39 N38 110.9(5)
N40 C39 H39 124.6
N38 C39 H39 124.6
C39 N40 C41 105.4(5)
C39 N40 Ag1 129.2(4)
C41 N40 Ag1 125.4(4)
C42 C41 N40 109.8(6)
C42 C41 H41 125.1
N40 C41 H41 125.1
C41 C42 N38 106.0(6)
C41 C42 H42 127.0
N38 C42 H42 127.0
F47 B43 F44 111.1(6)
F47 B43 F46 109.7(6)
F44 B43 F46 110.3(6)
F47 B43 F45 109.8(6)
F44 B43 F45 108.0(6)
F46 B43 F45 107.8(5)
F52 B49 F53 109.2(6)
F52 B49 F51 111.4(6)
F53 B49 F51 109.0(6)
F52 B49 F50 109.9(6)
F53 B49 F50 108.1(6)
F51 B49 F50 109.2(6)
C55 O54 H54 125.5(19)
C55A O54 H54 100(2)
O54 C55 C56 113.3(17)
O54 C55 H55A 108.9
C56 C55 H55A 108.9
O54 C55 H55B 108.9
C56 C55 H55B 108.9
H55A C55 H55B 107.7
C56A C55A O54 105.9(16)
C56A C55A H55C 110.6
O54 C55A H55C 110.6
C56A C55A H55D 110.6
O54 C55A H55D 110.6
H55C C55A H55D 108.7
C55A C56A H56D 109.5
C55A C56A H56E 109.5
H56D C56A H56E 109.5
C55A C56A H56F 109.5
H56D C56A H56F 109.5
H56E C56A H56F 109.5

loop_
_geom_bond_atom_site_label_1
_geom_bond_atom_site_label_2
_geom_bond_distance
Ag1 N40 2.085(5)
Ag1 N1 2.096(5)
N1 C2 1.316(8)
N1 C5 1.375(8)
Ag2 N19 2.087(5)
Ag2 N22 2.096(5)
C2 N3 1.352(8)
C2 H2 0.9500
N3 C4 1.384(8)
N3 C6 1.477(8)
C4 C5 1.373(9)
C4 H4 0.9500
C5 H5 0.9500
C6 C7 1.510(9)
C6 H6A 0.9900
C6 H6B 0.9900
C7 C12 1.399(9)
C7 C8 1.409(9)
C8 C9 1.416(9)
C8 C13 1.508(9)
C9 C10 1.382(10)
C9 C16 1.504(9)
C10 C11 1.408(10)
C10 C14 1.521(9)
C11 C12 1.388(10)
C11 H11 0.9500
C12 C15 1.515(9)
C13 H13A 0.9800
C13 H13B 0.9800
C13 H13C 0.9800
C14 H14A 0.9800
C14 H14B 0.9800
C14 H14C 0.9800
C15 H15A 0.9800
C15 H15B 0.9800
C15 H15C 0.9800
C16 N17 1.484(8)
C16 H16A 0.9900
C16 H16B 0.9900
N17 C18 1.339(8)
N17 C21 1.362(8)
C18 N19 1.330(8)
C18 H18 0.9500
N19 C20 1.389(8)
C20 C21 1.364(9)
C20 H20 0.9500
C21 H21 0.9500
N22 C23 1.320(8)
N22 C26 1.377(8)
C23 N24 1.352(8)
C23 H23 0.9500
N24 C25 1.371(8)
N24 C27 1.479(8)
C25 C26 1.368(9)
C25 H25 0.9500
C26 H26 0.9500
C27 C28 1.531(8)
C27 H27A 0.9900
C27 H27B 0.9900
C28 C33 1.394(9)
C28 C29 1.402(8)
C29 C30 1.402(8)
C29 C34 1.515(9)
C30 C31 1.414(9)
C30 C37 1.513(8)
C31 C32 1.387(9)
C31 C35 1.508(9)
C32 C33 1.404(9)
C32 H32 0.9500
C33 C36 1.513(9)
C34 H34A 0.9800
C34 H34B 0.9800
C34 H34C 0.9800
C35 H35A 0.9800
C35 H35B 0.9800
C35 H35C 0.9800
C36 H36A 0.9800
C36 H36B 0.9800
C36 H36C 0.9800
C37 N38 1.478(7)
C37 H37A 0.9900
C37 H37B 0.9900
N38 C39 1.349(8)
N38 C42 1.370(8)
C39 N40 1.331(8)
C39 H39 0.9500
N40 C41 1.384(8)
C41 C42 1.360(9)
C41 H41 0.9500
C42 H42 0.9500
B43 F47 1.354(8)
B43 F44 1.376(8)
B43 F46 1.402(8)
B43 F45 1.409(9)
B49 F52 1.382(9)
B49 F53 1.395(8)
B49 F51 1.396(9)
B49 F50 1.399(8)
O54 C55 1.412(18)
O54 C55A 1.470(18)
O54 H54 0.97(2)
C55 C56 1.48(3)
C55 H55A 0.9900
C55 H55B 0.9900
C55A C56A 1.47(3)
C55A H55C 0.9900
C55A H55D 0.9900
C56 H56A 0.9800
C56 H56B 0.9800
C56 H56C 0.9800
C56A H56D 0.9800
C56A H56E 0.9800
C56A H56F 0.9800

loop_
_geom_torsion_atom_site_label_1
_geom_torsion_atom_site_label_2
_geom_torsion_atom_site_label_3
_geom_torsion_atom_site_label_4
_geom_torsion
C5 N1 C2 N3 -0.1(7)
Ag1 N1 C2 N3 -177.5(4)
N1 C2 N3 C4 -0.7(7)
N1 C2 N3 C6 178.8(6)
C2 N3 C4 C5 1.2(7)
C6 N3 C4 C5 -178.4(6)
N3 C4 C5 N1 -1.3(8)
C2 N1 C5 C4 0.9(8)
Ag1 N1 C5 C4 178.3(4)
C2 N3 C6 C7 -6.9(9)
C4 N3 C6 C7 172.6(6)
N3 C6 C7 C12 -78.6(7)
N3 C6 C7 C8 102.4(6)
C12 C7 C8 C9 -3.8(8)
C6 C7 C8 C9 175.1(5)
C12 C7 C8 C13 176.4(6)
C6 C7 C8 C13 -4.7(8)
C7 C8 C9 C10 3.7(9)
C13 C8 C9 C10 -176.5(6)
C7 C8 C9 C16 -172.5(5)
C13 C8 C9 C16 7.3(8)
C8 C9 C10 C11 -0.9(9)
C16 C9 C10 C11 175.2(6)
C8 C9 C10 C14 178.3(6)
C16 C9 C10 C14 -5.5(9)
C9 C10 C11 C12 -1.8(9)
C14 C10 C11 C12 178.9(6)
C10 C11 C12 C7 1.6(9)
C10 C11 C12 C15 -179.8(6)
C8 C7 C12 C11 1.2(9)
C6 C7 C12 C11 -177.7(5)
C8 C7 C12 C15 -177.3(6)
C6 C7 C12 C15 3.8(9)
C10 C9 C16 N17 88.6(7)
C8 C9 C16 N17 -95.2(7)
C9 C16 N17 C18 13.3(10)
C9 C16 N17 C21 -170.7(6)
C21 N17 C18 N19 2.4(8)
C16 N17 C18 N19 178.9(6)
N17 C18 N19 C20 -2.3(7)
N17 C18 N19 Ag2 179.3(4)
C18 N19 C20 C21 1.4(7)
Ag2 N19 C20 C21 179.9(4)
C18 N17 C21 C20 -1.4(7)
C16 N17 C21 C20 -178.0(6)
N19 C20 C21 N17 0.0(7)
C26 N22 C23 N24 1.8(7)
Ag2 N22 C23 N24 176.0(4)
N22 C23 N24 C25 -1.3(7)
N22 C23 N24 C27 178.5(6)
C23 N24 C25 C26 0.3(7)
C27 N24 C25 C26 -179.5(6)
N24 C25 C26 N22 0.8(7)
C23 N22 C26 C25 -1.6(7)
Ag2 N22 C26 C25 -176.3(4)
C23 N24 C27 C28 67.0(8)
C25 N24 C27 C28 -113.2(7)
N24 C27 C28 C33 71.9(7)
N24 C27 C28 C29 -109.0(6)
C33 C28 C29 C30 1.0(8)
C27 C28 C29 C30 -178.0(5)
C33 C28 C29 C34 179.4(5)
C27 C28 C29 C34 0.4(8)
C28 C29 C30 C31 -3.5(8)
C34 C29 C30 C31 178.0(5)
C28 C29 C30 C37 173.8(5)
C34 C29 C30 C37 -4.7(8)
C29 C30 C31 C32 3.3(8)
C37 C30 C31 C32 -174.1(5)
C29 C30 C31 C35 -178.1(5)
C37 C30 C31 C35 4.5(8)
C30 C31 C32 C33 -0.6(9)
C35 C31 C32 C33 -179.2(6)
C29 C28 C33 C32 1.7(8)
C27 C28 C33 C32 -179.2(5)
C29 C28 C33 C36 -175.2(5)
C27 C28 C33 C36 3.9(8)
C31 C32 C33 C28 -1.9(9)
C31 C32 C33 C36 175.1(6)
C29 C30 C37 N38 93.1(7)
C31 C30 C37 N38 -89.5(7)
C30 C37 N38 C39 -6.7(9)
C30 C37 N38 C42 172.4(6)
C42 N38 C39 N40 0.0(8)
C37 N38 C39 N40 179.2(6)
N38 C39 N40 C41 -0.2(7)
N38 C39 N40 Ag1 -177.8(4)
C39 N40 C41 C42 0.2(8)
Ag1 N40 C41 C42 178.0(5)
N40 C41 C42 N38 -0.2(8)
C39 N38 C42 C41 0.1(8)
C37 N38 C42 C41 -179.1(6)
C55A O54 C55 C56 -1.7(17)
C55 O54 C55A C56A -9.4(18)
